data_7103003
loop_
_publ_author_name
'Gao, Peng'
'Beckmann, Dirk'
'Tsao, Hoi Nok'
'Feng, Xinliang'
'Enkelmann, Volker'
'Pisula, Wojciech'
'M\"ullen, Klaus'

_publ_section_title
;
 Benzo[1,2-b:4,5-b']bis[b]benzothiophene as solution processible
 organic semiconductor for field-effect transistors.
;
_journal_issue 13
_journal_name_full 'Chemical communications (Cambridge, England)'
_journal_page_first 1548
_journal_page_last 1550
_journal_paper_doi 10.1039/b717608b
_journal_year 2008
_chemical_formula_moiety 'C26 H26 S2'
_chemical_formula_sum 'C26 H26 S2'
_chemical_formula_weight 402.62
_space_group_IT_number 2
_symmetry_cell_setting triclinic
_symmetry_space_group_name_Hall '-P 1'
_symmetry_space_group_name_H-M 'P -1'
_atom_sites_solution_hydrogens geom
_atom_sites_solution_primary direct
_audit_creation_date 07-12-12
_audit_creation_method CRYSTALS_ver_12.39
_cell_angle_alpha 89.8540(12)
_cell_angle_beta 79.5940(13)
_cell_angle_gamma 79.1590(13)
_cell_formula_units_Z 1
_cell_length_a 4.5840(4)
_cell_length_b 9.2230(5)
_cell_length_c 12.4880(5)
_cell_measurement_reflns_used 0
_cell_measurement_temperature 120
_cell_measurement_theta_max 0
_cell_measurement_theta_min 0
_cell_volume 509.75(6)
_computing_cell_refinement 'Denzo/Scalepack (Otwinowski & Minor, 1996)'
_computing_data_collection 'COLLECT (Nonius BV, 1997)'
_computing_data_reduction 'Denzo/Scalepack (Otwinowski & Minor, 1996)'
_computing_molecular_graphics 'CAMERON (Watkin et al 1996)'
_computing_publication_material 'CRYSTALS (Betteridge et al 2003)'
_computing_structure_refinement 'CRYSTALS (Betteridge et al 2003)'
_computing_structure_solution 'SHELXS 86 (Sheldrick, 1986)'
_diffrn_ambient_temperature 120
_diffrn_measured_fraction_theta_full 0.923
_diffrn_measured_fraction_theta_max 0.902
_diffrn_measurement_device_type 'Nonius Kappa CCD'
_diffrn_measurement_method '\f & \w scans'
_diffrn_radiation_monochromator graphite
_diffrn_radiation_type 'Mo K\a'
_diffrn_radiation_wavelength 0.71073
_diffrn_reflns_av_R_equivalents 0.084
_diffrn_reflns_limit_h_max 6
_diffrn_reflns_limit_h_min -6
_diffrn_reflns_limit_k_max 12
_diffrn_reflns_limit_k_min -12
_diffrn_reflns_limit_l_max 16
_diffrn_reflns_limit_l_min 0
_diffrn_reflns_number 10704
_diffrn_reflns_theta_full 25.257
_diffrn_reflns_theta_max 28.701
_diffrn_reflns_theta_min 4.502
_diffrn_standards_number 0
_exptl_absorpt_coefficient_mu 0.271
_exptl_absorpt_correction_T_max 0.97
_exptl_absorpt_correction_T_min 0.85
_exptl_absorpt_correction_type multi-scan
_exptl_absorpt_process_details 'SORTAV (Blessing)'
_exptl_crystal_colour yellow
_exptl_crystal_density_diffrn 1.311
_exptl_crystal_description prism
_exptl_crystal_F_000 214
_exptl_crystal_size_max 0.39
_exptl_crystal_size_mid 0.25
_exptl_crystal_size_min 0.13
_refine_diff_density_max 1.08
_refine_diff_density_min -0.76
_refine_ls_extinction_method None
_refine_ls_goodness_of_fit_ref 0.9129
_refine_ls_hydrogen_treatment constr
_refine_ls_matrix_type full
_refine_ls_number_parameters 127
_refine_ls_number_reflns 2103
_refine_ls_number_restraints 0
_refine_ls_R_factor_all 0.0702
_refine_ls_R_factor_gt 0.0701
_refine_ls_shift/su_max 0.000257
_refine_ls_structure_factor_coef F
_refine_ls_weighting_details
;
Method, part 1, Chebychev polynomial, (Watkin, 1994, Prince, 1982)
[weight] = 1.0/[A~0~*T~0~(x)+A~1~*T~1~(x) ... +A~n-1~]*T~n-1~(x)]
where A~i~ are the Chebychev coefficients listed below and x= Fcalc/Fmax
Method = Robust Weighting (Prince, 1982)
W = [weight] * [1-(deltaF/6*sigmaF)^2^]^2^
A~i~ are:
3.16 0.205 1.19
;
_refine_ls_weighting_scheme calc
_refine_ls_wR_factor_all 0.0565
_refine_ls_wR_factor_gt 0.0565
_refine_ls_wR_factor_ref 0.0565
_reflns_limit_h_max 6
_reflns_limit_h_min -6
_reflns_limit_k_max 12
_reflns_limit_k_min -12
_reflns_limit_l_max 16
_reflns_limit_l_min 0
_reflns_number_gt 2103
_reflns_number_total 2584
_reflns_threshold_expression I>2.00u(I)
_cod_data_source_file b717608b.txt
_cod_data_source_block gao2
_cod_depositor_comments
;
The following automatic conversions were performed:
'_symmetry_cell_setting' value 'Triclinic' changed to 'triclinic'
according to '/home/saulius/struct/CIF-dictionaries/cif_core.dic'
dictionary named 'cif_core.dic' version 2.4.1 from 2010-06-29.

Automatic conversion script
Id: cif_fix_enum 1527 2010-12-29 10:47:43Z saulius 
;
_cod_original_sg_symbol_H-M 'P -1 '
_cod_database_code 7103003

loop_
_symmetry_equiv_pos_as_xyz
x,y,z
-x,-y,-z

loop_
_atom_site_label
_atom_site_type_symbol
_atom_site_fract_x
_atom_site_fract_y
_atom_site_fract_z
_atom_site_U_iso_or_equiv
_atom_site_occupancy
_atom_site_adp_type
_atom_site_refinement_flags_posn
_atom_site_refinement_flags_adp
_atom_site_refinement_flags_occupancy
_atom_site_disorder_assembly
_atom_site_disorder_group
_atom_site_attached_hydrogens
S1 S 0.54339(12) 0.79951(6) 0.54116(4) 0.0191 1.0000 Uani . . . . . .
C2 C 0.8054(4) 0.6322(2) 0.52620(18) 0.0166 1.0000 Uani . . . . . .
C3 C 0.8139(4) 0.5577(2) 0.42632(17) 0.0168 1.0000 Uani . . . . . .
C4 C 0.6048(5) 0.6379(2) 0.36286(16) 0.0170 1.0000 Uani . . . . . .
C5 C 0.4427(5) 0.7712(2) 0.41492(17) 0.0179 1.0000 Uani . . . . . .
C6 C 0.1793(5) 0.8300(2) 0.26602(17) 0.0172 1.0000 Uani . . . . . .
C7 C 0.2310(5) 0.8661(2) 0.36853(18) 0.0187 1.0000 Uani . . . . . .
C8 C 0.3407(5) 0.6965(2) 0.21357(17) 0.0192 1.0000 Uani . . . . . .
C9 C 0.5494(5) 0.6013(2) 0.26060(18) 0.0208 1.0000 Uani . . . . . .
C10 C 0.9865(5) 0.5779(2) 0.59969(18) 0.0197 1.0000 Uani . . . . . .
C11 C -0.0305(5) 0.9382(2) 0.21188(18) 0.0207 1.0000 Uani . . . . . .
C12 C 0.1201(5) 1.0626(2) 0.1610(2) 0.0230 1.0000 Uani . . . . . .
C13 C -0.0911(5) 1.1816(3) 0.1124(2) 0.0258 1.0000 Uani . . . . . .
C14 C 0.0628(7) 1.3025(3) 0.0607(2) 0.0335 1.0000 Uani . . . . . .
H71 H 0.1218 0.9548 0.4061 0.0275 1.0000 Uiso R . . . . .
H81 H 0.3081 0.6714 0.1435 0.0237 1.0000 Uiso R . . . . .
H91 H 0.6579 0.5121 0.2236 0.0294 1.0000 Uiso R . . . . .
H101 H 0.9782 0.6317 0.6653 0.0276 1.0000 Uiso R . . . . .
H111 H -0.1978 0.9810 0.2661 0.0294 1.0000 Uiso R . . . . .
H112 H -0.0996 0.8892 0.1573 0.0294 1.0000 Uiso R . . . . .
H121 H 0.1982 1.1077 0.2151 0.0334 1.0000 Uiso R . . . . .
H122 H 0.2815 1.0196 0.1046 0.0334 1.0000 Uiso R . . . . .
H131 H -0.2534 1.2243 0.1686 0.0357 1.0000 Uiso R . . . . .
H132 H -0.1681 1.1369 0.0578 0.0357 1.0000 Uiso R . . . . .
H141 H -0.0774 1.3739 0.0315 0.0485 1.0000 Uiso R . . . . .
H142 H 0.1395 1.3485 0.1148 0.0485 1.0000 Uiso R . . . . .
H143 H 0.2247 1.2610 0.0040 0.0485 1.0000 Uiso R . . . . .

loop_
_atom_site_aniso_label
_atom_site_aniso_U_11
_atom_site_aniso_U_22
_atom_site_aniso_U_33
_atom_site_aniso_U_23
_atom_site_aniso_U_13
_atom_site_aniso_U_12
S1 0.0175(2) 0.0207(3) 0.0186(3) 0.00017(18) -0.00274(18) -0.00277(18)
C2 0.0120(8) 0.0151(8) 0.0223(10) 0.0007(7) 0.0005(7) -0.0053(7)
C3 0.0149(9) 0.0163(9) 0.0203(10) 0.0036(7) -0.0025(7) -0.0069(7)
C4 0.0175(9) 0.0189(9) 0.0161(9) 0.0012(7) -0.0033(7) -0.0069(7)
C5 0.0159(9) 0.0195(9) 0.0202(10) 0.0034(8) -0.0026(7) -0.0084(7)
C6 0.0170(9) 0.0153(9) 0.0206(10) 0.0048(7) -0.0032(7) -0.0066(7)
C7 0.0144(9) 0.0199(9) 0.0212(10) 0.0017(8) -0.0001(7) -0.0052(7)
C8 0.0218(10) 0.0233(10) 0.0145(9) 0.0022(8) -0.0049(7) -0.0075(8)
C9 0.0212(10) 0.0200(9) 0.0204(10) 0.0008(8) 0.0002(8) -0.0060(8)
C10 0.0188(9) 0.0174(9) 0.0225(10) 0.0035(8) -0.0004(8) -0.0059(8)
C11 0.0209(10) 0.0206(10) 0.0217(10) 0.0026(8) -0.0059(8) -0.0048(8)
C12 0.0220(10) 0.0210(10) 0.0253(10) 0.0043(8) -0.0028(8) -0.0043(8)
C13 0.0255(11) 0.0263(11) 0.0276(12) 0.0054(9) -0.0101(9) -0.0055(9)
C14 0.0408(14) 0.0276(12) 0.0343(14) 0.0116(10) -0.0099(11) -0.0095(11)

loop_
_atom_type_symbol
_atom_type_scat_dispersion_real
_atom_type_scat_dispersion_imag
_atom_type_scat_Cromer_Mann_a1
_atom_type_scat_Cromer_Mann_b1
_atom_type_scat_Cromer_Mann_a2
_atom_type_scat_Cromer_Mann_b2
_atom_type_scat_Cromer_Mann_a3
_atom_type_scat_Cromer_Mann_b3
_atom_type_scat_Cromer_Mann_a4
_atom_type_scat_Cromer_Mann_b4
_atom_type_scat_Cromer_Mann_c
_atom_type_scat_source
C 0.0033 0.0016 2.3100 20.8439 1.0200 10.2075 1.5886 0.5687 0.8650 51.6512 0.2156 'International Tables Vol C 4.2.6.8 and 6.1.1.4'
H 0.0000 0.0000 0.4930 10.5109 0.3229 26.1257 0.1402 3.1424 0.0408 57.7998 0.0030 'International Tables Vol C 4.2.6.8 and 6.1.1.4'
S 0.1246 0.1234 6.9053 1.4679 5.2034 22.2151 1.4379 0.2536 1.5863 56.1720 0.8669 'International Tables Vol C 4.2.6.8 and 6.1.1.4'

loop_
_geom_angle_atom_site_label_1
_geom_angle_site_symmetry_1
_geom_angle_atom_site_label_2
_geom_angle_site_symmetry_2
_geom_angle_atom_site_label_3
_geom_angle_site_symmetry_3
_geom_angle
_geom_angle_publ_flag
C2 . S1 . C5 . 91.89(10) yes
S1 . C2 . C3 . 111.38(16) yes
S1 . C2 . C10 . 125.71(17) yes
C3 . C2 . C10 . 122.90(19) yes
C2 . C3 . C10 2_766 119.15(19) yes
C2 . C3 . C4 . 112.40(18) yes
C10 2_766 C3 . C4 . 128.46(19) yes
C3 . C4 . C5 . 112.36(18) yes
C3 . C4 . C9 . 129.36(19) yes
C5 . C4 . C9 . 118.28(19) yes
S1 . C5 . C4 . 111.97(15) yes
S1 . C5 . C7 . 125.86(17) yes
C4 . C5 . C7 . 122.2(2) yes
C7 . C6 . C8 . 118.70(19) yes
C7 . C6 . C11 . 119.37(19) yes
C8 . C6 . C11 . 121.82(19) yes
C6 . C7 . C5 . 119.4(2) yes
C6 . C7 . H71 . 120.170 no
C5 . C7 . H71 . 120.470 no
C6 . C8 . C9 . 121.8(2) yes
C6 . C8 . H81 . 119.261 no
C9 . C8 . H81 . 118.946 no
C4 . C9 . C8 . 119.7(2) yes
C4 . C9 . H91 . 119.665 no
C8 . C9 . H91 . 120.626 no
C3 2_766 C10 . C2 . 118.0(2) yes
C3 2_766 C10 . H101 . 121.285 no
C2 . C10 . H101 . 120.756 no
C6 . C11 . C12 . 111.95(18) yes
C6 . C11 . H111 . 107.789 no
C12 . C11 . H111 . 107.974 no
C6 . C11 . H112 . 110.204 no
C12 . C11 . H112 . 109.393 no
H111 . C11 . H112 . 109.467 no
C11 . C12 . C13 . 113.90(19) yes
C11 . C12 . H121 . 108.879 no
C13 . C12 . H121 . 108.467 no
C11 . C12 . H122 . 107.537 no
C13 . C12 . H122 . 108.533 no
H121 . C12 . H122 . 109.467 no
C12 . C13 . C14 . 113.2(2) yes
C12 . C13 . H131 . 108.656 no
C14 . C13 . H131 . 108.879 no
C12 . C13 . H132 . 108.594 no
C14 . C13 . H132 . 107.990 no
H131 . C13 . H132 . 109.467 no
C13 . C14 . H141 . 110.152 no
C13 . C14 . H142 . 108.676 no
H141 . C14 . H142 . 109.476 no
C13 . C14 . H143 . 109.568 no
H141 . C14 . H143 . 109.476 no
H142 . C14 . H143 . 109.476 no

loop_
_geom_bond_atom_site_label_1
_geom_bond_site_symmetry_1
_geom_bond_atom_site_label_2
_geom_bond_site_symmetry_2
_geom_bond_distance
_geom_bond_publ_flag
S1 . C2 . 1.756(2) yes
S1 . C5 . 1.754(2) yes
C2 . C3 . 1.416(3) yes
C2 . C10 . 1.378(3) yes
C3 . C10 2_766 1.404(3) yes
C3 . C4 . 1.449(3) yes
C4 . C5 . 1.404(3) yes
C4 . C9 . 1.400(3) yes
C5 . C7 . 1.387(3) yes
C6 . C7 . 1.395(3) yes
C6 . C8 . 1.407(3) yes
C6 . C11 . 1.499(3) yes
C7 . H71 . 0.950 no
C8 . C9 . 1.384(3) yes
C8 . H81 . 0.950 no
C9 . H91 . 0.950 no
C10 . H101 . 0.950 no
C11 . C12 . 1.527(3) yes
C11 . H111 . 0.950 no
C11 . H112 . 0.950 no
C12 . C13 . 1.522(3) yes
C12 . H121 . 0.950 no
C12 . H122 . 0.950 no
C13 . C14 . 1.512(3) yes
C13 . H131 . 0.950 no
C13 . H132 . 0.950 no
C14 . H141 . 0.950 no
C14 . H142 . 0.950 no
C14 . H143 . 0.950 no
